data_7712569
loop_
_publ_author_name
'Nasiri Sovari, Sara'
'Kolly, Isabelle'
'Schindler, Kevin'
'Djuri\'c, Ana'
'Srdi\'c-Raji\'c, Tatjana'
'Crochet, Aurelien'
'Pavic, Aleksandar'
'Zobi, Fabio'

_publ_section_title
;
 Synthesis, characterization, and in vivo evaluation of the anticancer
 activity of a series of 5- and 6-(halomethyl)-2,2'-bipyridine rhenium
 tricarbonyl complexes.
;
_journal_name_full 'Dalton Transactions'
_journal_paper_doi 10.1039/D2DT04041G
_journal_year 2023
_chemical_formula_moiety 'C14 H9 Br2 N2 O3 Re'
_chemical_formula_sum 'C14 H9 Br2 N2 O3 Re'
_chemical_formula_weight 599.25
_space_group_crystal_system monoclinic
_space_group_IT_number 14
_space_group_name_Hall '-P 2ybc'
_space_group_name_H-M_alt 'P 1 21/c 1'
_atom_sites_solution_hydrogens geom
_atom_sites_solution_primary dual
_audit_creation_date 2020-12-16
_audit_creation_method
;
Olex2 1.3
(compiled 2020.11.12 svn.r5f609507 for OlexSys, GUI svn.r6226)
;
_audit_update_record
;
2021-06-18 deposited with the CCDC.	2023-03-09 downloaded from the CCDC.
;
_cell_angle_alpha 90
_cell_angle_beta 97.928(3)
_cell_angle_gamma 90
_cell_formula_units_Z 4
_cell_length_a 10.9912(4)
_cell_length_b 12.2942(4)
_cell_length_c 12.4352(5)
_cell_measurement_reflns_used 40197
_cell_measurement_temperature 200(2)
_cell_measurement_theta_max 65.25
_cell_measurement_theta_min 5.42
_cell_volume 1664.28(11)
_computing_molecular_graphics 'Olex2 1.3 (Dolomanov et al., 2009)'
_computing_publication_material 'Olex2 1.3 (Dolomanov et al., 2009)'
_computing_structure_refinement 'SHELXL 2017/1 (Sheldrick, 2015)'
_computing_structure_solution 'SHELXT 2014/5 (Sheldrick, 2014)'
_diffrn_ambient_temperature 200(2)
_diffrn_detector Pilatus300K
_diffrn_detector_area_resol_mean 5.81
_diffrn_detector_type 'Dectris Pilatus 300K'
_diffrn_measured_fraction_theta_full 0.956
_diffrn_measured_fraction_theta_max 0.956
_diffrn_measurement_device 'Eulerian 4-circle diffractometer'
_diffrn_measurement_device_type 'STOE STADIVARI'
_diffrn_measurement_method 'rotation method, \w scans'
_diffrn_radiation_collimation '1.2 mm, 0.6 diameter'
_diffrn_radiation_monochromator 'Graded multilayer mirror'
_diffrn_radiation_probe x-ray
_diffrn_radiation_type 'Cu K\a'
_diffrn_radiation_wavelength 1.54186
_diffrn_reflns_av_R_equivalents 0.0584
_diffrn_reflns_av_unetI/netI 0.0278
_diffrn_reflns_Laue_measured_fraction_full 0.956
_diffrn_reflns_Laue_measured_fraction_max 0.956
_diffrn_reflns_limit_h_max 3
_diffrn_reflns_limit_h_min -12
_diffrn_reflns_limit_k_max 13
_diffrn_reflns_limit_k_min -14
_diffrn_reflns_limit_l_max 14
_diffrn_reflns_limit_l_min -13
_diffrn_reflns_number 16392
_diffrn_reflns_point_group_measured_fraction_full 0.956
_diffrn_reflns_point_group_measured_fraction_max 0.956
_diffrn_reflns_theta_full 64.823
_diffrn_reflns_theta_max 64.823
_diffrn_reflns_theta_min 5.428
_diffrn_source 'Primux 100 micro'
_exptl_absorpt_coefficient_mu 20.026
_exptl_absorpt_correction_T_max 0.4428
_exptl_absorpt_correction_T_min 0.1089
_exptl_absorpt_correction_type multi-scan
_exptl_absorpt_process_details
;
STOE X-Red32, absorption correction by Gaussian integration, analogous to
P. Coppens, "The Evaluation of Absorption and Extinction in Single-Crystal
Structure Analysis", published in: F. R. Ahmed (Editor), "Crystallographic
Computing", Munksgaard, Copenhagen (1970), 255 - 270. Afterwards scaling of
reflection intensities was performed within STOE LANA. J. Koziskova, F. Hahn,
J. Richter, J. Kozisek, Acta Chimica Slovaca, vol. 9, no. 2, 2016, pp. 136-140.
;
_exptl_crystal_colour yellow
_exptl_crystal_colour_primary yellow
_exptl_crystal_density_diffrn 2.392
_exptl_crystal_description 'rect. Prism'
_exptl_crystal_F_000 1104
_exptl_crystal_recrystallization_method 'layering of DCM and hexane'
_exptl_crystal_size_max 0.16
_exptl_crystal_size_mid 0.06
_exptl_crystal_size_min 0.04
_refine_diff_density_max 6.577
_refine_diff_density_min -1.789
_refine_diff_density_rms 0.277
_refine_ls_extinction_method none
_refine_ls_goodness_of_fit_ref 1.091
_refine_ls_hydrogen_treatment constr
_refine_ls_matrix_type full
_refine_ls_number_parameters 199
_refine_ls_number_reflns 2710
_refine_ls_number_restraints 0
_refine_ls_restrained_S_all 1.091
_refine_ls_R_factor_all 0.0661
_refine_ls_R_factor_gt 0.0648
_refine_ls_shift/su_max 0.000
_refine_ls_shift/su_mean 0.000
_refine_ls_structure_factor_coef Fsqd
_refine_ls_weighting_details 'w=1/[\s^2^(Fo^2^)+(0.0940P)^2^+23.1293P] where P=(Fo^2^+2Fc^2^)/3'
_refine_ls_weighting_scheme calc
_refine_ls_wR_factor_gt 0.1665
_refine_ls_wR_factor_ref 0.1680
_reflns_Friedel_coverage 0.000
_reflns_number_gt 2637
_reflns_number_total 2710
_reflns_threshold_expression 'I > 2\s(I)'
_cod_data_source_file d2dt04041g2.cif
_cod_data_source_block m-rebr
_cod_database_code 7712569
_shelx_shelxl_version_number 2017/1
_shelx_space_group_comment
;
The symmetry employed for this shelxl refinement is uniquely defined
by the following loop, which should always be used as a source of
symmetry information in preference to the above space-group names.
They are only intended as comments.
;
_olex2_refinement_description
;
1. Fixed Uiso
 At 1.2 times of:
  All C(H) groups, All C(H,H) groups
2.a Secondary CH2 refined with riding coordinates:
 C11(H11A,H11B)
2.b Aromatic/amide H refined with riding coordinates:
 C1(H1), C2(H2), C3(H3), C4(H4), C7(H7), C8(H8), C10(H10)
;
_olex2_exptl_crystal_mounting_method 'om loop with oil'
_olex2_submission_special_instructions 'No special instructions were received'

loop_
_space_group_symop_operation_xyz
'x, y, z'
'-x, y+1/2, -z+1/2'
'-x, -y, -z'
'x, -y-1/2, z-1/2'

loop_
_atom_site_label
_atom_site_type_symbol
_atom_site_fract_x
_atom_site_fract_y
_atom_site_fract_z
_atom_site_U_iso_or_equiv
_atom_site_adp_type
_atom_site_occupancy
_atom_site_site_symmetry_order
_atom_site_calc_flag
_atom_site_refinement_flags_posn
_atom_site_refinement_flags_adp
_atom_site_refinement_flags_occupancy
_atom_site_disorder_assembly
_atom_site_disorder_group
Re1 Re 0.34501(4) 0.45920(5) 0.71252(4) 0.0410(3) Uani 1 1 d . . . . .
Br1 Br 0.1677(2) 0.95251(14) 0.64314(17) 0.0882(7) Uani 1 1 d . . . . .
Br2 Br 0.13783(10) 0.49541(11) 0.78754(9) 0.0426(3) Uani 1 1 d . . . . .
O1 O 0.4952(10) 0.6078(10) 0.8786(9) 0.075(3) Uani 1 1 d . . . . .
O2 O 0.4036(10) 0.2605(9) 0.8625(10) 0.079(3) Uani 1 1 d . . . . .
O3 O 0.5760(11) 0.4161(14) 0.6094(11) 0.100(4) Uani 1 1 d . . . . .
N1 N 0.2313(9) 0.3743(8) 0.5829(7) 0.042(2) Uani 1 1 d . . . . .
N2 N 0.2770(8) 0.5841(8) 0.5962(7) 0.0367(19) Uani 1 1 d . . . . .
C1 C 0.2082(13) 0.2644(10) 0.5771(12) 0.057(3) Uani 1 1 d . . . . .
H1 H 0.241004 0.221556 0.635624 0.068 Uiso 1 1 calc R U . . .
C2 C 0.1420(15) 0.2155(12) 0.4936(14) 0.070(4) Uani 1 1 d . . . . .
H2 H 0.132489 0.140301 0.492982 0.084 Uiso 1 1 calc R U . . .
C3 C 0.0880(13) 0.2771(11) 0.4084(11) 0.057(3) Uani 1 1 d . . . . .
H3 H 0.040381 0.244581 0.349497 0.069 Uiso 1 1 calc R U . . .
C4 C 0.1054(11) 0.3872(11) 0.4116(10) 0.051(3) Uani 1 1 d . . . . .
H4 H 0.068892 0.430028 0.354486 0.061 Uiso 1 1 calc R U . . .
C5 C 0.1773(10) 0.4360(10) 0.4996(9) 0.041(2) Uani 1 1 d . . . . .
C6 C 0.1986(10) 0.5516(9) 0.5063(9) 0.040(3) Uani 1 1 d . . . . .
C7 C 0.1448(11) 0.6277(11) 0.4319(9) 0.049(3) Uani 1 1 d . . . . .
H7 H 0.090203 0.605904 0.371956 0.058 Uiso 1 1 calc R U . . .
C8 C 0.1742(12) 0.7371(11) 0.4487(11) 0.053(3) Uani 1 1 d . . . . .
H8 H 0.139665 0.788813 0.399013 0.063 Uiso 1 1 calc R U . . .
C9 C 0.2524(11) 0.7686(10) 0.5366(10) 0.047(3) Uani 1 1 d . . . . .
C10 C 0.3021(11) 0.6906(10) 0.6095(10) 0.047(3) Uani 1 1 d . . . . .
H10 H 0.355104 0.712691 0.670379 0.057 Uiso 1 1 calc R U . . .
C11 C 0.2862(13) 0.8873(11) 0.5602(13) 0.058(3) Uani 1 1 d . . . . .
H11A H 0.286447 0.926500 0.492528 0.070 Uiso 1 1 calc R U . . .
H11B H 0.367819 0.891755 0.601049 0.070 Uiso 1 1 calc R U . . .
C12 C 0.4396(11) 0.5520(11) 0.8180(11) 0.050(3) Uani 1 1 d . . . . .
C13 C 0.3823(11) 0.3350(14) 0.8079(12) 0.063(4) Uani 1 1 d . . . . .
C14 C 0.4905(12) 0.4318(14) 0.6468(12) 0.062(4) Uani 1 1 d . . . . .

loop_
_atom_site_aniso_label
_atom_site_aniso_U_11
_atom_site_aniso_U_22
_atom_site_aniso_U_33
_atom_site_aniso_U_23
_atom_site_aniso_U_13
_atom_site_aniso_U_12
Re1 0.0301(4) 0.0546(4) 0.0389(4) 0.0028(2) 0.0069(2) 0.00545(19)
Br1 0.1333(18) 0.0597(10) 0.0841(13) -0.0025(8) 0.0588(13) 0.0009(9)
Br2 0.0354(6) 0.0535(8) 0.0404(7) 0.0024(5) 0.0109(5) 0.0038(5)
O1 0.070(7) 0.081(7) 0.069(6) -0.006(6) -0.007(5) -0.013(6)
O2 0.066(7) 0.079(7) 0.091(8) 0.042(7) 0.007(6) 0.020(6)
O3 0.060(7) 0.155(13) 0.091(9) -0.003(9) 0.036(6) 0.027(8)
N1 0.040(5) 0.051(5) 0.035(5) -0.004(4) 0.005(4) 0.010(4)
N2 0.030(4) 0.042(5) 0.041(5) 0.000(4) 0.013(4) -0.002(4)
C1 0.069(9) 0.039(7) 0.062(8) -0.003(6) 0.008(7) 0.015(6)
C2 0.077(10) 0.047(8) 0.089(11) -0.018(8) 0.021(9) 0.003(7)
C3 0.065(8) 0.053(8) 0.052(7) -0.017(6) 0.003(6) 0.003(6)
C4 0.043(6) 0.061(8) 0.048(7) -0.010(6) 0.005(5) 0.000(6)
C5 0.038(6) 0.050(6) 0.036(6) 0.004(5) 0.015(5) 0.011(5)
C6 0.030(5) 0.049(7) 0.042(6) 0.001(5) 0.015(5) 0.004(4)
C7 0.041(6) 0.069(8) 0.037(6) -0.003(6) 0.008(5) 0.001(6)
C8 0.054(7) 0.050(7) 0.056(7) 0.014(6) 0.013(6) 0.006(6)
C9 0.039(6) 0.050(7) 0.055(7) 0.001(5) 0.015(5) 0.000(5)
C10 0.040(6) 0.057(7) 0.048(6) 0.009(6) 0.014(5) -0.002(5)
C11 0.058(8) 0.045(7) 0.075(9) 0.009(6) 0.021(7) 0.002(6)
C12 0.033(6) 0.068(8) 0.049(7) -0.001(6) 0.007(5) -0.003(5)
C13 0.034(6) 0.089(11) 0.066(9) -0.010(8) 0.010(6) 0.009(7)
C14 0.037(7) 0.089(10) 0.062(8) 0.007(8) 0.011(6) 0.013(7)

loop_
_atom_type_symbol
_atom_type_description
_atom_type_scat_dispersion_real
_atom_type_scat_dispersion_imag
_atom_type_scat_source
C C 0.0181 0.0091 'International Tables Vol C Tables 4.2.6.8 and 6.1.1.4'
H H 0.0000 0.0000 'International Tables Vol C Tables 4.2.6.8 and 6.1.1.4'
Br Br -0.6763 1.2805 'International Tables Vol C Tables 4.2.6.8 and 6.1.1.4'
N N 0.0311 0.0180 'International Tables Vol C Tables 4.2.6.8 and 6.1.1.4'
O O 0.0492 0.0322 'International Tables Vol C Tables 4.2.6.8 and 6.1.1.4'
Re Re -5.2083 5.8923 'International Tables Vol C Tables 4.2.6.8 and 6.1.1.4'

loop_
_geom_angle_atom_site_label_1
_geom_angle_atom_site_label_2
_geom_angle_atom_site_label_3
_geom_angle
_geom_angle_site_symmetry_1
_geom_angle_site_symmetry_3
_geom_angle_publ_flag
N1 Re1 Br2 84.6(2) . . ?
N1 Re1 N2 74.6(3) . . ?
N2 Re1 Br2 83.1(2) . . ?
C12 Re1 Br2 94.1(4) . . ?
C12 Re1 N1 172.5(5) . . ?
C12 Re1 N2 97.9(5) . . ?
C12 Re1 C13 90.1(6) . . ?
C13 Re1 Br2 92.1(4) . . ?
C13 Re1 N1 97.3(5) . . ?
C13 Re1 N2 170.9(5) . . ?
C14 Re1 Br2 175.7(4) . . ?
C14 Re1 N1 91.6(5) . . ?
C14 Re1 N2 94.1(5) . . ?
C14 Re1 C12 89.5(6) . . ?
C14 Re1 C13 90.2(6) . . ?
C1 N1 Re1 126.6(9) . . ?
C5 N1 Re1 116.5(8) . . ?
C5 N1 C1 116.9(11) . . ?
C6 N2 Re1 117.2(7) . . ?
C10 N2 Re1 124.2(8) . . ?
C10 N2 C6 118.6(10) . . ?
N1 C1 H1 117.8 . . ?
C2 C1 N1 124.3(14) . . ?
C2 C1 H1 117.8 . . ?
C1 C2 H2 120.4 . . ?
C1 C2 C3 119.1(14) . . ?
C3 C2 H2 120.4 . . ?
C2 C3 H3 120.6 . . ?
C4 C3 C2 118.8(13) . . ?
C4 C3 H3 120.6 . . ?
C3 C4 H4 119.6 . . ?
C3 C4 C5 120.7(13) . . ?
C5 C4 H4 119.6 . . ?
N1 C5 C4 120.1(12) . . ?
N1 C5 C6 117.3(11) . . ?
C4 C5 C6 122.7(11) . . ?
N2 C6 C5 114.4(10) . . ?
N2 C6 C7 120.5(11) . . ?
C7 C6 C5 125.1(11) . . ?
C6 C7 H7 120.6 . . ?
C6 C7 C8 118.9(12) . . ?
C8 C7 H7 120.6 . . ?
C7 C8 H8 119.8 . . ?
C9 C8 C7 120.5(12) . . ?
C9 C8 H8 119.8 . . ?
C8 C9 C10 118.8(12) . . ?
C8 C9 C11 122.8(12) . . ?
C10 C9 C11 118.4(12) . . ?
N2 C10 C9 122.7(12) . . ?
N2 C10 H10 118.6 . . ?
C9 C10 H10 118.6 . . ?
Br1 C11 H11A 109.8 . . ?
Br1 C11 H11B 109.8 . . ?
C9 C11 Br1 109.5(9) . . ?
C9 C11 H11A 109.8 . . ?
C9 C11 H11B 109.8 . . ?
H11A C11 H11B 108.2 . . ?
O1 C12 Re1 178.8(13) . . ?
O2 C13 Re1 178.7(14) . . ?
O3 C14 Re1 179.3(16) . . ?

loop_
_geom_bond_atom_site_label_1
_geom_bond_atom_site_label_2
_geom_bond_distance
_geom_bond_site_symmetry_2
_geom_bond_publ_flag
Re1 Br2 2.6154(12) . ?
Re1 N1 2.167(10) . ?
Re1 N2 2.170(9) . ?
Re1 C12 1.930(14) . ?
Re1 C13 1.942(17) . ?
Re1 C14 1.923(13) . ?
Br1 C11 1.942(14) . ?
O1 C12 1.133(17) . ?
O2 C13 1.145(19) . ?
O3 C14 1.121(17) . ?
N1 C1 1.374(17) . ?
N1 C5 1.353(15) . ?
N2 C6 1.374(15) . ?
N2 C10 1.344(16) . ?
C1 H1 0.9300 . ?
C1 C2 1.33(2) . ?
C2 H2 0.9300 . ?
C2 C3 1.37(2) . ?
C3 H3 0.9300 . ?
C3 C4 1.37(2) . ?
C4 H4 0.9300 . ?
C4 C5 1.393(18) . ?
C5 C6 1.441(16) . ?
C6 C7 1.388(17) . ?
C7 H7 0.9300 . ?
C7 C8 1.392(19) . ?
C8 H8 0.9300 . ?
C8 C9 1.351(19) . ?
C9 C10 1.380(18) . ?
C9 C11 1.524(18) . ?
C10 H10 0.9300 . ?
C11 H11A 0.9700 . ?
C11 H11B 0.9700 . ?

loop_
_geom_torsion_atom_site_label_1
_geom_torsion_atom_site_label_2
_geom_torsion_atom_site_label_3
_geom_torsion_atom_site_label_4
_geom_torsion
_geom_torsion_site_symmetry_1
_geom_torsion_site_symmetry_2
_geom_torsion_site_symmetry_3
_geom_torsion_site_symmetry_4
_geom_torsion_publ_flag
Re1 N1 C1 C2 -176.9(11) . . . . ?
Re1 N1 C5 C4 178.3(8) . . . . ?
Re1 N1 C5 C6 -1.1(12) . . . . ?
Re1 N2 C6 C5 -2.9(11) . . . . ?
Re1 N2 C6 C7 175.7(8) . . . . ?
Re1 N2 C10 C9 -176.6(8) . . . . ?
N1 C1 C2 C3 -3(2) . . . . ?
N1 C5 C6 N2 2.7(14) . . . . ?
N1 C5 C6 C7 -175.9(10) . . . . ?
N2 C6 C7 C8 1.6(16) . . . . ?
C1 N1 C5 C4 -2.1(16) . . . . ?
C1 N1 C5 C6 178.5(10) . . . . ?
C1 C2 C3 C4 1(2) . . . . ?
C2 C3 C4 C5 0(2) . . . . ?
C3 C4 C5 N1 0.4(18) . . . . ?
C3 C4 C5 C6 179.7(11) . . . . ?
C4 C5 C6 N2 -176.7(10) . . . . ?
C4 C5 C6 C7 4.7(17) . . . . ?
C5 N1 C1 C2 3(2) . . . . ?
C5 C6 C7 C8 -179.9(11) . . . . ?
C6 N2 C10 C9 0.0(16) . . . . ?
C6 C7 C8 C9 -0.8(18) . . . . ?
C7 C8 C9 C10 -0.3(18) . . . . ?
C7 C8 C9 C11 -178.9(12) . . . . ?
C8 C9 C10 N2 0.8(17) . . . . ?
C8 C9 C11 Br1 87.7(13) . . . . ?
C10 N2 C6 C5 -179.8(9) . . . . ?
C10 N2 C6 C7 -1.1(15) . . . . ?
C10 C9 C11 Br1 -90.9(12) . . . . ?
C11 C9 C10 N2 179.5(10) . . . . ?
